data_1539864
loop_
_publ_author_name
'Currie, D.B.'
'Weller, M.T.'
'Lanchester, P.C.'
'Walia, R.'

_publ_section_title
;
 Superconductivity and crystal structure of Ln2Ba4Cu7O14+d (Ln= Er, Y, Ho,
 Dy, Nd). A high-resolution powder neutrondiffraction study
;
_journal_name_full 'Physica C (Amsterdam)'
_journal_page_first 43
_journal_page_last 50
_journal_volume 224
_journal_year 1994
_chemical_formula_sum 'Ba4 Cu6.91 O14.94 Y2'
_chemical_name_systematic 'Y2 Ba4 Cu6.91 O14.94'
_space_group_crystal_system orthorhombic
_space_group_IT_number 65
_space_group_name_Hall '-A 2 2'
_space_group_name_H-M_alt 'A m m m'
_cell_angle_alpha 90
_cell_angle_beta 90
_cell_angle_gamma 90
_cell_formula_units_Z 2
_cell_length_a 3.83941
_cell_length_b 3.87541
_cell_length_c 50.55865
_cell_volume 752.277
_citation_journal_id_ASTM PHYCE6
_cod_data_source_file Currie_PHYCE6_1994_1738.cif
_cod_data_source_block Ba4Cu6.91O14.94Y2
_cod_depositor_comments
;
 Updating space group information.

 Antanas Vaitkus,
 2018-06-10
;
_cod_original_cell_volume 752.2767
_cod_original_sg_symbol_Hall '-C 2 2 (z,x,y)'
_cod_database_code 1539864

loop_
_space_group_symop_id
_space_group_symop_operation_xyz
1 x,y,z
2 x,-y,-z
3 -x,y,-z
4 -x,-y,z
5 -x,-y,-z
6 -x,y,z
7 x,-y,z
8 x,y,-z
9 x,y+1/2,z+1/2
10 x,-y+1/2,-z+1/2
11 -x,y+1/2,-z+1/2
12 -x,-y+1/2,z+1/2
13 -x,-y+1/2,-z+1/2
14 -x,y+1/2,z+1/2
15 x,-y+1/2,z+1/2
16 x,y+1/2,-z+1/2

loop_
_atom_site_label
_atom_site_type_symbol
_atom_site_fract_x
_atom_site_fract_y
_atom_site_fract_z
_atom_site_occupancy
_atom_site_U_iso_or_equiv
O2 O-2 0.5 0 0.08713 1 0.0
O1 O-2 0 0 0.03682 1 0.0
Cu4 Cu+2 0 0 0.2301 1 0.0
O5 O-2 0 0.5 0.14369 1 0.0
Cu1 Cu+2 0 0 0 0.91 0.0
O9 O-2 0.5 0 0 0.11 0.0
Y1 Y+3 0.5 0.5 0.1153 1 0.0
Cu2 Cu+2 0 0 0.0823 1 0.0
O6 O-2 0 0 0.19366 1 0.0
O8 O-2 0 0.5 0 0.82 0.0
O4 O-2 0.5 0 0.1436 1 0.0
Ba1 Ba+2 0.5 0.5 0.04275 1 0.0
Ba2 Ba+2 0.5 0.5 0.18777 1 0.0
O3 O-2 0 0.5 0.08686 1 0.0
Cu3 Cu+2 0 0 0.14836 1 0.0
O7 O-2 0 0.5 0.23259 1 0.0
